data_7151869
loop_
_publ_author_name
'Huang, Chengmei'
'Yu, Haitao'
'Miao, Zhengrui'
'Zhou, Jie'
'Wang, Shuai'
'Fun, Hoong-Kun'
'Xu, Jianhua'
'Zhang, Yan'

_publ_section_title
;
 Facile synthesis of spiroisoquinolines based on photocycloaddition of
 isoquinoline-1,3,4-trione with oxazoles.
;
_journal_issue 10
_journal_name_full 'Organic &amp; biomolecular chemistry'
_journal_page_first 3629
_journal_page_last 3631
_journal_paper_doi 10.1039/c1ob05143a
_journal_volume 9
_journal_year 2011
_chemical_formula_moiety 'C16 H16 N2 O5, H2 O'
_chemical_formula_sum 'C16 H18 N2 O6'
_chemical_formula_weight 334.32
_chemical_name_systematic
;
?
;
_space_group_IT_number 9
_symmetry_cell_setting monoclinic
_symmetry_space_group_name_Hall 'C -2yc'
_symmetry_space_group_name_H-M 'C 1 c 1'
_atom_sites_solution_hydrogens geom
_atom_sites_solution_primary direct
_atom_sites_solution_secondary difmap
_audit_creation_method SHELXL-97
_cell_angle_alpha 90.00
_cell_angle_beta 107.9090(10)
_cell_angle_gamma 90.00
_cell_formula_units_Z 16
_cell_length_a 30.1583(5)
_cell_length_b 13.3236(2)
_cell_length_c 16.1956(3)
_cell_measurement_reflns_used 9953
_cell_measurement_temperature 100
_cell_measurement_theta_max 30.15
_cell_measurement_theta_min 2.59
_cell_volume 6192.35(18)
_computing_cell_refinement 'SAINT (Bruker, 2009)'
_computing_data_collection 'APEX2 (Bruker, 2009)'
_computing_data_reduction SAINT
_computing_molecular_graphics SHELXTL
_computing_publication_material 'SHELXTL and PLATON (Spek, 2009)'
_computing_structure_refinement SHELXTL
_computing_structure_solution 'SHELXTL (Sheldrick, 2008)'
_diffrn_ambient_temperature 100
_diffrn_measured_fraction_theta_full 0.991
_diffrn_measured_fraction_theta_max 0.991
_diffrn_measurement_device_type
;
Bruker SMART APEXII CCD area-detector diffractometer
;
_diffrn_measurement_method '\f and \w scans'
_diffrn_radiation_monochromator graphite
_diffrn_radiation_source 'fine-focus sealed tube'
_diffrn_radiation_type MoK\a
_diffrn_radiation_wavelength 0.71073
_diffrn_reflns_av_R_equivalents 0.0276
_diffrn_reflns_av_sigmaI/netI 0.0196
_diffrn_reflns_limit_h_max 42
_diffrn_reflns_limit_h_min -42
_diffrn_reflns_limit_k_max 18
_diffrn_reflns_limit_k_min -18
_diffrn_reflns_limit_l_max 22
_diffrn_reflns_limit_l_min -22
_diffrn_reflns_number 69800
_diffrn_reflns_theta_full 30.19
_diffrn_reflns_theta_max 30.19
_diffrn_reflns_theta_min 2.00
_diffrn_standards_number 0
_exptl_absorpt_coefficient_mu 0.111
_exptl_absorpt_correction_T_max 0.9810
_exptl_absorpt_correction_T_min 0.9425
_exptl_absorpt_correction_type multi-scan
_exptl_absorpt_process_details '(<i>SADABS</i>; Bruker, 2009)'
_exptl_crystal_colour colourless
_exptl_crystal_density_diffrn 1.434
_exptl_crystal_density_method 'not measured'
_exptl_crystal_description block
_exptl_crystal_F_000 2816
_exptl_crystal_size_max 0.54
_exptl_crystal_size_mid 0.22
_exptl_crystal_size_min 0.17
_refine_diff_density_max 0.419
_refine_diff_density_min -0.276
_refine_diff_density_rms 0.057
_refine_ls_extinction_method none
_refine_ls_goodness_of_fit_ref 1.048
_refine_ls_hydrogen_treatment constr
_refine_ls_matrix_type full
_refine_ls_number_parameters 881
_refine_ls_number_reflns 9112
_refine_ls_number_restraints 2
_refine_ls_restrained_S_all 1.048
_refine_ls_R_factor_all 0.0561
_refine_ls_R_factor_gt 0.0466
_refine_ls_shift/su_max 0.000
_refine_ls_shift/su_mean 0.000
_refine_ls_structure_factor_coef Fsqd
_refine_ls_weighting_details 'calc w=1/[\s^2^(Fo^2^)+(0.0570P)^2^+7.6050P] where P=(Fo^2^+2Fc^2^)/3'
_refine_ls_weighting_scheme calc
_refine_ls_wR_factor_gt 0.1172
_refine_ls_wR_factor_ref 0.1279
_reflns_number_gt 8006
_reflns_number_total 9112
_reflns_threshold_expression I>2\s(I)
_cod_data_source_file c1ob05143a.txt
_cod_data_source_block hcm51_0m
_cod_depositor_comments
;
The following automatic conversions were performed:
'_symmetry_cell_setting' value 'Monoclinic' changed to 'monoclinic'
according to '/home/saulius/struct/CIF-dictionaries/cif_core.dic'
dictionary named 'cif_core.dic' version 2.4.1 from 2010-06-29.

Automatic conversion script
Id: cif_fix_enum 1555 2011-01-17 13:19:09Z saulius 
;
_cod_original_sg_symbol_H-M 'C c'
_cod_database_code 7151869

loop_
_symmetry_equiv_pos_as_xyz
'x, y, z'
'x, -y, z+1/2'
'x+1/2, y+1/2, z'
'x+1/2, -y+1/2, z+1/2'

loop_
_atom_site_label
_atom_site_type_symbol
_atom_site_fract_x
_atom_site_fract_y
_atom_site_fract_z
_atom_site_U_iso_or_equiv
_atom_site_adp_type
_atom_site_occupancy
_atom_site_symmetry_multiplicity
_atom_site_calc_flag
_atom_site_refinement_flags
_atom_site_disorder_assembly
_atom_site_disorder_group
O1A O 0.30281(12) 0.2765(2) 0.14225(19) 0.0249(6) Uani 1 1 d . . .
O2A O 0.39964(9) 0.3935(2) 0.39756(17) 0.0197(5) Uani 1 1 d . . .
O3A O 0.34313(9) 0.3374(2) 0.48595(17) 0.0163(5) Uani 1 1 d . . .
O4A O 0.37662(10) 0.1217(2) 0.31199(17) 0.0208(6) Uani 1 1 d . . .
O5A O 0.44080(9) 0.1400(2) 0.42720(18) 0.0191(5) Uani 1 1 d . . .
N1A N 0.35175(11) 0.3386(3) 0.2686(2) 0.0148(6) Uani 1 1 d . . .
N2A N 0.39775(11) 0.2158(3) 0.5303(2) 0.0143(6) Uani 1 1 d . . .
C1A C 0.28946(12) 0.2661(3) 0.3567(2) 0.0130(6) Uani 1 1 d . . .
C2A C 0.25458(13) 0.2476(3) 0.3975(3) 0.0189(7) Uani 1 1 d . . .
H2AA H 0.2620 0.2505 0.4576 0.023 Uiso 1 1 calc R . .
C3A C 0.21009(14) 0.2255(3) 0.3478(3) 0.0252(9) Uani 1 1 d . . .
H3AA H 0.1874 0.2137 0.3745 0.030 Uiso 1 1 calc R . .
C4A C 0.19825(13) 0.2204(3) 0.2569(3) 0.0235(8) Uani 1 1 d . . .
H4AA H 0.1683 0.2016 0.2241 0.028 Uiso 1 1 calc R . .
C5A C 0.23084(14) 0.2432(3) 0.2166(3) 0.0210(8) Uani 1 1 d . . .
H5AA H 0.2227 0.2443 0.1563 0.025 Uiso 1 1 calc R . .
C6A C 0.27638(13) 0.2646(3) 0.2668(3) 0.0164(7) Uani 1 1 d . . .
C7A C 0.31023(13) 0.2916(3) 0.2191(3) 0.0156(7) Uani 1 1 d . . .
C8A C 0.36567(11) 0.3446(3) 0.3581(2) 0.0113(6) Uani 1 1 d . . .
C9A C 0.33906(12) 0.2831(3) 0.4068(2) 0.0103(6) Uani 1 1 d . . .
C10A C 0.38111(12) 0.2984(3) 0.5465(2) 0.0123(6) Uani 1 1 d . . .
C11A C 0.36767(11) 0.1825(3) 0.4445(2) 0.0112(6) Uani 1 1 d . . .
C12A C 0.39607(12) 0.1445(3) 0.3863(2) 0.0123(6) Uani 1 1 d . . .
C13A C 0.47021(14) 0.1019(3) 0.3779(3) 0.0242(8) Uani 1 1 d . . .
H13A H 0.4999 0.0827 0.4171 0.036 Uiso 1 1 calc R . .
H13B H 0.4745 0.1533 0.3395 0.036 Uiso 1 1 calc R . .
H13C H 0.4556 0.0446 0.3447 0.036 Uiso 1 1 calc R . .
C14A C 0.38335(14) 0.3833(3) 0.2256(2) 0.0195(7) Uani 1 1 d . . .
H14A H 0.4139 0.3546 0.2490 0.029 Uiso 1 1 calc R . .
H14B H 0.3850 0.4545 0.2351 0.029 Uiso 1 1 calc R . .
H14C H 0.3718 0.3699 0.1644 0.029 Uiso 1 1 calc R . .
C15A C 0.39983(14) 0.3604(3) 0.6266(2) 0.0212(8) Uani 1 1 d . . .
H15A H 0.4260 0.3267 0.6661 0.032 Uiso 1 1 calc R . .
H15B H 0.3760 0.3698 0.6538 0.032 Uiso 1 1 calc R . .
H15C H 0.4096 0.4245 0.6114 0.032 Uiso 1 1 calc R . .
C16A C 0.33853(14) 0.0959(3) 0.4570(3) 0.0199(7) Uani 1 1 d . . .
H16A H 0.3585 0.0426 0.4869 0.030 Uiso 1 1 calc R . .
H16B H 0.3194 0.0722 0.4014 0.030 Uiso 1 1 calc R . .
H16C H 0.3190 0.1173 0.4906 0.030 Uiso 1 1 calc R . .
O1B O 0.17921(11) -0.0287(2) 0.29031(19) 0.0232(6) Uani 1 1 d . . .
O2B O 0.06918(9) -0.1226(2) 0.04491(18) 0.0225(6) Uani 1 1 d . . .
O3B O 0.12636(9) -0.0921(2) -0.05205(16) 0.0131(5) Uani 1 1 d . . .
O4B O 0.09330(9) 0.1183(2) 0.11979(17) 0.0153(5) Uani 1 1 d . . .
O5B O 0.03184(9) 0.1224(2) -0.00230(17) 0.0158(5) Uani 1 1 d . . .
N1B N 0.12725(10) -0.0902(2) 0.1682(2) 0.0136(6) Uani 1 1 d . . .
N2B N 0.07512(11) 0.0346(3) -0.1008(2) 0.0139(6) Uani 1 1 d . . .
C1B C 0.18472(12) -0.0174(3) 0.0701(2) 0.0146(7) Uani 1 1 d . . .
C2B C 0.21485(13) 0.0013(3) 0.0233(3) 0.0186(7) Uani 1 1 d . . .
H2BA H 0.2047 -0.0032 -0.0370 0.022 Uiso 1 1 calc R . .
C3B C 0.26169(13) 0.0276(3) 0.0678(3) 0.0218(8) Uani 1 1 d . . .
H3BA H 0.2822 0.0423 0.0369 0.026 Uiso 1 1 calc R . .
C4B C 0.27671(14) 0.0313(3) 0.1575(3) 0.0231(8) Uani 1 1 d . . .
H4BA H 0.3075 0.0479 0.1868 0.028 Uiso 1 1 calc R . .
C5B C 0.24597(13) 0.0104(3) 0.2043(3) 0.0194(7) Uani 1 1 d . . .
H5BA H 0.2563 0.0135 0.2645 0.023 Uiso 1 1 calc R . .
C6B C 0.19970(13) -0.0154(3) 0.1612(2) 0.0147(7) Uani 1 1 d . . .
C7B C 0.16884(14) -0.0412(3) 0.2123(2) 0.0164(7) Uani 1 1 d . . .
C8B C 0.10731(13) -0.0871(3) 0.0804(2) 0.0147(6) Uani 1 1 d . . .
C9B C 0.13304(12) -0.0310(3) 0.0241(2) 0.0132(6) Uani 1 1 d . . .
C10B C 0.08918(13) -0.0501(3) -0.1164(2) 0.0152(7) Uani 1 1 d . . .
C11B C 0.10396(12) 0.0670(3) -0.0150(2) 0.0116(6) Uani 1 1 d . . .
C12B C 0.07613(12) 0.1038(3) 0.0421(2) 0.0136(6) Uani 1 1 d . . .
C13B C 0.00323(13) 0.1641(3) 0.0477(3) 0.0220(8) Uani 1 1 d . . .
H13D H -0.0285 0.1694 0.0113 0.033 Uiso 1 1 calc R . .
H13E H 0.0147 0.2295 0.0688 0.033 Uiso 1 1 calc R . .
H13F H 0.0048 0.1209 0.0959 0.033 Uiso 1 1 calc R . .
C14B C 0.09913(13) -0.1323(3) 0.2191(2) 0.0176(7) Uani 1 1 d . . .
H14D H 0.1183 -0.1417 0.2780 0.026 Uiso 1 1 calc R . .
H14E H 0.0865 -0.1958 0.1949 0.026 Uiso 1 1 calc R . .
H14F H 0.0741 -0.0871 0.2178 0.026 Uiso 1 1 calc R . .
C15B C 0.13473(13) 0.1570(3) -0.0258(2) 0.0143(6) Uani 1 1 d . . .
H15D H 0.1152 0.2137 -0.0488 0.022 Uiso 1 1 calc R . .
H15E H 0.1517 0.1385 -0.0649 0.022 Uiso 1 1 calc R . .
H15F H 0.1563 0.1742 0.0296 0.022 Uiso 1 1 calc R . .
C16B C 0.07239(15) -0.1115(3) -0.1950(2) 0.0213(8) Uani 1 1 d . . .
H16D H 0.0476 -0.0770 -0.2370 0.032 Uiso 1 1 calc R . .
H16E H 0.0611 -0.1746 -0.1808 0.032 Uiso 1 1 calc R . .
H16F H 0.0975 -0.1232 -0.2187 0.032 Uiso 1 1 calc R . .
O1C O 0.29539(11) 0.7790(2) 0.14338(19) 0.0212(6) Uani 1 1 d . . .
O2C O 0.40685(9) 0.8724(2) 0.38838(17) 0.0221(6) Uani 1 1 d . . .
O3C O 0.35053(10) 0.8389(2) 0.48741(17) 0.0174(5) Uani 1 1 d . . .
O4C O 0.37889(10) 0.6275(2) 0.30962(17) 0.0191(5) Uani 1 1 d . . .
O5C O 0.44270(9) 0.6292(3) 0.42682(17) 0.0196(5) Uani 1 1 d . . .
N1C N 0.34843(11) 0.8409(3) 0.26549(19) 0.0137(6) Uani 1 1 d . . .
N2C N 0.40077(11) 0.7097(2) 0.5313(2) 0.0133(6) Uani 1 1 d . . .
C1C C 0.29217(12) 0.7673(3) 0.3645(2) 0.0115(6) Uani 1 1 d . . .
C2C C 0.26016(13) 0.7485(3) 0.4112(3) 0.0172(7) Uani 1 1 d . . .
H2CA H 0.2699 0.7523 0.4715 0.021 Uiso 1 1 calc R . .
C3C C 0.21502(13) 0.7247(3) 0.3673(3) 0.0204(7) Uani 1 1 d . . .
H3CA H 0.1943 0.7124 0.3984 0.024 Uiso 1 1 calc R . .
C4C C 0.19914(13) 0.7183(3) 0.2766(3) 0.0211(8) Uani 1 1 d . . .
H4CA H 0.1687 0.6985 0.2480 0.025 Uiso 1 1 calc R . .
C5C C 0.22930(13) 0.7417(3) 0.2305(3) 0.0184(7) Uani 1 1 d . . .
H5CA H 0.2189 0.7417 0.1702 0.022 Uiso 1 1 calc R . .
C6C C 0.27562(12) 0.7654(3) 0.2751(2) 0.0130(6) Uani 1 1 d . . .
C7C C 0.30631(12) 0.7931(3) 0.2211(3) 0.0138(6) Uani 1 1 d . . .
C8C C 0.36817(12) 0.8375(3) 0.3541(2) 0.0134(6) Uani 1 1 d . . .
C9C C 0.34282(12) 0.7819(3) 0.4084(2) 0.0108(6) Uani 1 1 d . . .
C10C C 0.38632(12) 0.7949(3) 0.5489(2) 0.0136(6) Uani 1 1 d . . .
C11C C 0.37050(11) 0.6792(3) 0.4452(2) 0.0108(6) Uani 1 1 d . . .
C12C C 0.39834(12) 0.6428(3) 0.3859(2) 0.0117(6) Uani 1 1 d . . .
C13C C 0.47038(14) 0.5868(4) 0.3761(3) 0.0244(8) Uani 1 1 d . . .
H13G H 0.5018 0.5772 0.4127 0.037 Uiso 1 1 calc R . .
H13H H 0.4702 0.6318 0.3297 0.037 Uiso 1 1 calc R . .
H13I H 0.4574 0.5234 0.3524 0.037 Uiso 1 1 calc R . .
C14C C 0.37691(14) 0.8838(3) 0.2152(3) 0.0192(7) Uani 1 1 d . . .
H14G H 0.3887 0.9480 0.2390 0.029 Uiso 1 1 calc R . .
H14H H 0.3581 0.8919 0.1559 0.029 Uiso 1 1 calc R . .
H14I H 0.4025 0.8396 0.2180 0.029 Uiso 1 1 calc R . .
C15C C 0.40560(13) 0.8526(3) 0.6309(2) 0.0180(7) Uani 1 1 d . . .
H15G H 0.4317 0.8171 0.6688 0.027 Uiso 1 1 calc R . .
H15H H 0.3820 0.8605 0.6588 0.027 Uiso 1 1 calc R . .
H15I H 0.4156 0.9175 0.6180 0.027 Uiso 1 1 calc R . .
C16C C 0.34064(14) 0.5929(3) 0.4551(3) 0.0171(7) Uani 1 1 d . . .
H16G H 0.3601 0.5370 0.4808 0.026 Uiso 1 1 calc R . .
H16H H 0.3203 0.5738 0.3991 0.026 Uiso 1 1 calc R . .
H16I H 0.3224 0.6125 0.4916 0.026 Uiso 1 1 calc R . .
O1D O 0.17125(10) 0.5298(2) 0.78544(18) 0.0198(6) Uani 1 1 d . . .
O2D O 0.07459(9) 0.6445(2) 0.52910(17) 0.0189(5) Uani 1 1 d . . .
O3D O 0.12950(9) 0.5846(2) 0.44028(16) 0.0138(5) Uani 1 1 d . . .
O4D O 0.09987(10) 0.3685(2) 0.62041(18) 0.0217(6) Uani 1 1 d . . .
O5D O 0.03465(9) 0.3921(2) 0.50926(17) 0.0206(6) Uani 1 1 d . . .
N1D N 0.12224(10) 0.5892(2) 0.6581(2) 0.0133(6) Uani 1 1 d . . .
N2D N 0.07543(11) 0.4612(3) 0.4005(2) 0.0141(6) Uani 1 1 d . . .
C1D C 0.18563(12) 0.5185(3) 0.5708(2) 0.0148(7) Uani 1 1 d . . .
C2D C 0.21834(14) 0.5001(3) 0.5299(3) 0.0192(7) Uani 1 1 d . . .
H2DA H 0.2104 0.5040 0.4698 0.023 Uiso 1 1 calc R . .
C3D C 0.26429(13) 0.4752(3) 0.5802(3) 0.0228(8) Uani 1 1 d . . .
H3DA H 0.2866 0.4606 0.5529 0.027 Uiso 1 1 calc R . .
C4D C 0.27623(14) 0.4723(3) 0.6697(3) 0.0242(8) Uani 1 1 d . . .
H4DA H 0.3066 0.4570 0.7026 0.029 Uiso 1 1 calc R . .
C5D C 0.24270(12) 0.4924(3) 0.7104(3) 0.0180(7) Uani 1 1 d . . .
H5DA H 0.2508 0.4897 0.7706 0.022 Uiso 1 1 calc R . .
C6D C 0.19700(12) 0.5166(3) 0.6618(2) 0.0133(6) Uani 1 1 d . . .
C7D C 0.16310(13) 0.5417(3) 0.7074(2) 0.0143(6) Uani 1 1 d . . .
C8D C 0.10813(13) 0.5951(3) 0.5693(2) 0.0148(6) Uani 1 1 d . . .
C9D C 0.13468(12) 0.5317(3) 0.5196(2) 0.0125(6) Uani 1 1 d . . .
C10D C 0.09041(13) 0.5429(3) 0.3801(2) 0.0160(7) Uani 1 1 d . . .
C11D C 0.10641(13) 0.4315(3) 0.4857(2) 0.0135(6) Uani 1 1 d . . .
C12D C 0.08038(12) 0.3949(3) 0.5467(2) 0.0139(6) Uani 1 1 d . . .
C13D C 0.00681(13) 0.3564(4) 0.5623(3) 0.0261(9) Uani 1 1 d . . .
H13J H -0.0242 0.3414 0.5258 0.039 Uiso 1 1 calc R . .
H13K H 0.0055 0.4073 0.6034 0.039 Uiso 1 1 calc R . .
H13L H 0.0207 0.2968 0.5927 0.039 Uiso 1 1 calc R . .
C14D C 0.09134(14) 0.6345(3) 0.7026(2) 0.0189(7) Uani 1 1 d . . .
H14J H 0.1038 0.6226 0.7639 0.028 Uiso 1 1 calc R . .
H14K H 0.0609 0.6051 0.6811 0.028 Uiso 1 1 calc R . .
H14L H 0.0892 0.7055 0.6919 0.028 Uiso 1 1 calc R . .
C15D C 0.07209(15) 0.6007(3) 0.2993(2) 0.0208(7) Uani 1 1 d . . .
H15J H 0.0465 0.5651 0.2601 0.031 Uiso 1 1 calc R . .
H15K H 0.0963 0.6097 0.2728 0.031 Uiso 1 1 calc R . .
H15L H 0.0615 0.6651 0.3121 0.031 Uiso 1 1 calc R . .
C16D C 0.13766(13) 0.3436(3) 0.4736(3) 0.0152(6) Uani 1 1 d . . .
H16J H 0.1186 0.2859 0.4517 0.023 Uiso 1 1 calc R . .
H16K H 0.1600 0.3274 0.5284 0.023 Uiso 1 1 calc R . .
H16L H 0.1537 0.3631 0.4332 0.023 Uiso 1 1 calc R . .
O1W O 0.47148(11) 0.9248(2) 0.1413(2) 0.0319(6) Uani 1 1 d . . .
H1W1 H 0.4798 0.8974 0.1971 0.048 Uiso 1 1 d R . .
H2W1 H 0.4595 0.8812 0.1017 0.048 Uiso 1 1 d R . .
O2W O 0.49352(11) 0.8434(2) 0.3137(2) 0.0343(6) Uani 1 1 d . . .
H1W2 H 0.5006 0.8086 0.2815 0.052 Uiso 1 1 d R . .
H2W2 H 0.5207 0.8731 0.3349 0.052 Uiso 1 1 d R . .
O3W O 0.50341(10) 0.3176(2) 0.28964(19) 0.0294(5) Uani 1 1 d . . .
H1W3 H 0.4995 0.3484 0.2366 0.044 Uiso 1 1 d R . .
H2W3 H 0.5191 0.3683 0.3286 0.044 Uiso 1 1 d R . .
O4W O 0.48380(11) 0.4064(2) 0.12191(19) 0.0327(6) Uani 1 1 d . . .
H1W4 H 0.4573 0.3713 0.0893 0.049 Uiso 1 1 d R . .
H2W4 H 0.4700 0.4401 0.1504 0.049 Uiso 1 1 d R . .

loop_
_atom_site_aniso_label
_atom_site_aniso_U_11
_atom_site_aniso_U_22
_atom_site_aniso_U_33
_atom_site_aniso_U_23
_atom_site_aniso_U_13
_atom_site_aniso_U_12
O1A 0.0360(15) 0.0223(13) 0.0140(11) -0.0002(10) 0.0038(10) -0.0029(11)
O2A 0.0161(10) 0.0232(12) 0.0169(11) 0.0022(9) 0.0010(8) -0.0060(9)
O3A 0.0186(12) 0.0177(11) 0.0132(10) -0.0017(9) 0.0060(9) 0.0005(9)
O4A 0.0222(12) 0.0278(13) 0.0118(11) -0.0026(10) 0.0046(9) 0.0066(10)
O5A 0.0157(11) 0.0258(13) 0.0160(11) -0.0045(9) 0.0055(9) 0.0009(9)
N1A 0.0186(13) 0.0161(14) 0.0095(12) -0.0009(10) 0.0041(10) -0.0026(11)
N2A 0.0175(13) 0.0168(15) 0.0091(12) -0.0022(11) 0.0048(11) -0.0037(11)
C1A 0.0154(14) 0.0091(14) 0.0187(15) 0.0002(12) 0.0113(12) 0.0024(11)
C2A 0.0141(14) 0.0208(16) 0.0258(18) -0.0023(13) 0.0121(13) 0.0003(12)
C3A 0.0180(16) 0.0203(17) 0.043(2) -0.0012(15) 0.0171(16) 0.0016(13)
C4A 0.0090(13) 0.0175(16) 0.038(2) -0.0034(14) -0.0017(13) -0.0002(11)
C5A 0.0217(17) 0.0116(15) 0.0237(17) -0.0010(12) -0.0016(14) 0.0036(12)
C6A 0.0120(14) 0.0100(15) 0.0251(18) 0.0020(13) 0.0027(13) 0.0046(11)
C7A 0.0181(15) 0.0115(15) 0.0154(15) -0.0028(12) 0.0026(12) -0.0004(12)
C8A 0.0089(12) 0.0142(14) 0.0111(13) 0.0035(10) 0.0037(10) 0.0041(10)
C9A 0.0123(13) 0.0108(14) 0.0066(12) -0.0014(11) 0.0012(10) 0.0018(11)
C10A 0.0113(12) 0.0146(14) 0.0125(14) -0.0010(11) 0.0056(11) -0.0009(10)
C11A 0.0071(12) 0.0156(15) 0.0111(14) -0.0044(12) 0.0032(11) 0.0020(11)
C12A 0.0158(14) 0.0113(14) 0.0107(14) 0.0002(11) 0.0052(12) 0.0016(11)
C13A 0.0171(15) 0.0307(18) 0.0264(17) -0.0104(14) 0.0088(13) 0.0041(13)
C14A 0.0248(16) 0.0196(16) 0.0186(15) 0.0004(12) 0.0131(13) -0.0037(13)
C15A 0.0249(17) 0.0269(18) 0.0134(15) -0.0062(13) 0.0084(13) -0.0015(14)
C16A 0.0222(16) 0.0177(18) 0.0202(18) 0.0031(14) 0.0072(14) 0.0017(14)
O1B 0.0332(15) 0.0198(13) 0.0145(11) -0.0044(10) 0.0040(10) -0.0038(10)
O2B 0.0174(11) 0.0280(13) 0.0195(12) 0.0087(10) 0.0017(9) -0.0085(10)
O3B 0.0161(10) 0.0114(10) 0.0121(10) -0.0026(8) 0.0045(8) 0.0018(8)
O4B 0.0149(10) 0.0180(11) 0.0133(10) -0.0024(9) 0.0046(9) 0.0002(8)
O5B 0.0102(10) 0.0199(11) 0.0165(11) -0.0020(9) 0.0030(8) 0.0026(8)
N1B 0.0153(13) 0.0120(13) 0.0156(13) 0.0027(10) 0.0078(10) 0.0002(10)
N2B 0.0130(12) 0.0172(15) 0.0115(13) 0.0022(11) 0.0038(11) -0.0003(11)
C1B 0.0100(13) 0.0111(15) 0.0192(16) -0.0004(12) -0.0005(12) -0.0017(11)
C2B 0.0158(15) 0.0144(15) 0.0257(17) 0.0013(12) 0.0064(12) 0.0014(12)
C3B 0.0125(14) 0.0139(15) 0.041(2) 0.0014(13) 0.0108(14) -0.0002(11)
C4B 0.0153(14) 0.0112(14) 0.042(2) -0.0021(13) 0.0081(14) 0.0026(12)
C5B 0.0132(14) 0.0129(15) 0.0259(17) -0.0003(12) -0.0033(13) -0.0012(12)
C6B 0.0156(15) 0.0122(15) 0.0135(14) -0.0021(12) 0.0003(12) -0.0010(12)
C7B 0.0241(17) 0.0120(15) 0.0118(14) 0.0013(12) 0.0036(12) 0.0003(13)
C8B 0.0163(14) 0.0106(13) 0.0178(15) -0.0001(11) 0.0062(12) -0.0009(11)
C9B 0.0133(14) 0.0120(15) 0.0159(15) 0.0002(12) 0.0071(12) -0.0023(11)
C10B 0.0168(14) 0.0189(16) 0.0101(14) -0.0001(12) 0.0043(11) -0.0065(12)
C11B 0.0151(14) 0.0093(14) 0.0090(13) 0.0027(11) 0.0016(11) -0.0025(11)
C12B 0.0123(14) 0.0125(14) 0.0154(15) 0.0024(12) 0.0033(12) -0.0006(11)
C13B 0.0138(14) 0.0287(18) 0.0261(18) -0.0046(14) 0.0099(13) 0.0024(12)
C14B 0.0221(15) 0.0170(15) 0.0166(15) 0.0007(12) 0.0101(12) -0.0015(12)
C15B 0.0138(14) 0.0116(15) 0.0170(16) 0.0000(12) 0.0039(12) -0.0056(12)
C16B 0.0288(18) 0.0185(16) 0.0152(16) -0.0039(13) 0.0050(14) -0.0060(14)
O1C 0.0269(14) 0.0219(13) 0.0131(11) -0.0003(10) 0.0035(9) -0.0046(10)
O2C 0.0163(11) 0.0286(14) 0.0178(11) 0.0051(10) -0.0002(9) -0.0076(10)
O3C 0.0206(12) 0.0170(12) 0.0138(11) -0.0016(9) 0.0040(9) 0.0009(9)
O4C 0.0230(12) 0.0224(12) 0.0110(10) -0.0020(9) 0.0038(9) 0.0071(9)
O5C 0.0142(10) 0.0316(13) 0.0130(10) -0.0042(9) 0.0041(8) 0.0023(9)
N1C 0.0158(13) 0.0158(14) 0.0095(12) -0.0009(10) 0.0041(10) -0.0025(10)
N2C 0.0164(13) 0.0146(14) 0.0091(12) -0.0019(11) 0.0041(11) -0.0039(11)
C1C 0.0124(13) 0.0099(14) 0.0152(14) 0.0019(11) 0.0088(12) 0.0036(11)
C2C 0.0195(16) 0.0185(16) 0.0189(16) 0.0005(12) 0.0138(13) 0.0030(12)
C3C 0.0176(15) 0.0159(15) 0.0320(18) -0.0020(13) 0.0143(14) 0.0013(12)
C4C 0.0084(13) 0.0174(15) 0.033(2) -0.0027(13) 0.0000(12) -0.0027(11)
C5C 0.0184(15) 0.0123(14) 0.0217(17) -0.0015(12) 0.0023(13) 0.0029(12)
C6C 0.0110(13) 0.0093(14) 0.0196(16) 0.0030(12) 0.0059(12) 0.0022(11)
C7C 0.0130(13) 0.0112(14) 0.0162(14) -0.0006(11) 0.0028(11) 0.0017(11)
C8C 0.0118(13) 0.0154(14) 0.0114(13) 0.0059(11) 0.0015(11) 0.0016(11)
C9C 0.0115(13) 0.0122(14) 0.0068(12) 0.0002(11) 0.0001(10) 0.0025(11)
C10C 0.0148(14) 0.0149(15) 0.0124(14) 0.0002(12) 0.0058(12) -0.0007(12)
C11C 0.0080(12) 0.0143(15) 0.0097(13) -0.0019(11) 0.0025(11) 0.0036(11)
C12C 0.0134(13) 0.0110(14) 0.0118(13) -0.0012(11) 0.0055(11) 0.0015(11)
C13C 0.0173(15) 0.0361(19) 0.0209(16) -0.0054(14) 0.0076(12) 0.0036(13)
C14C 0.0224(15) 0.0184(15) 0.0209(15) 0.0040(12) 0.0129(13) -0.0001(12)
C15C 0.0191(15) 0.0237(17) 0.0126(15) -0.0048(12) 0.0071(12) -0.0015(13)
C16C 0.0176(15) 0.0158(16) 0.0191(17) 0.0027(13) 0.0072(13) 0.0031(13)
O1D 0.0246(13) 0.0193(12) 0.0141(11) 0.0032(9) 0.0039(9) 0.0020(9)
O2D 0.0167(10) 0.0203(11) 0.0174(11) -0.0019(8) 0.0016(8) 0.0067(9)
O3D 0.0174(10) 0.0115(10) 0.0119(10) 0.0029(8) 0.0038(8) -0.0018(8)
O4D 0.0193(12) 0.0287(14) 0.0140(11) 0.0043(11) 0.0005(9) -0.0062(11)
O5D 0.0113(10) 0.0337(14) 0.0177(12) 0.0077(10) 0.0058(9) 0.0006(10)
N1D 0.0138(12) 0.0109(13) 0.0173(14) -0.0011(10) 0.0078(10) 0.0011(10)
N2D 0.0128(12) 0.0182(15) 0.0117(13) -0.0012(11) 0.0044(11) -0.0017(11)
C1D 0.0101(13) 0.0117(15) 0.0193(16) 0.0007(12) -0.0005(12) 0.0013(11)
C2D 0.0177(15) 0.0129(15) 0.0273(18) 0.0001(13) 0.0074(13) 0.0020(12)
C3D 0.0114(13) 0.0144(15) 0.043(2) 0.0057(14) 0.0097(14) 0.0021(11)
C4D 0.0144(15) 0.0144(15) 0.042(2) 0.0023(14) 0.0056(14) -0.0033(12)
C5D 0.0116(14) 0.0143(15) 0.0232(16) 0.0029(12) -0.0019(12) -0.0004(11)
C6D 0.0139(14) 0.0117(15) 0.0122(14) 0.0013(11) 0.0011(11) 0.0013(11)
C7D 0.0177(15) 0.0106(14) 0.0139(14) -0.0034(11) 0.0035(12) -0.0023(12)
C8D 0.0160(13) 0.0102(13) 0.0175(15) -0.0015(11) 0.0041(12) -0.0012(11)
C9D 0.0139(14) 0.0110(14) 0.0154(15) 0.0002(12) 0.0086(12) 0.0024(11)
C10D 0.0166(14) 0.0218(17) 0.0100(14) -0.0014(12) 0.0048(11) 0.0031(12)
C11D 0.0201(15) 0.0094(14) 0.0107(14) -0.0031(11) 0.0044(12) 0.0015(12)
C12D 0.0139(14) 0.0134(15) 0.0142(15) -0.0037(12) 0.0038(12) -0.0038(12)
C13D 0.0137(14) 0.048(2) 0.0182(15) 0.0058(15) 0.0071(12) -0.0049(14)
C14D 0.0224(16) 0.0186(15) 0.0196(16) -0.0015(12) 0.0120(13) 0.0019(12)
C15D 0.0285(18) 0.0191(16) 0.0145(16) 0.0040(12) 0.0062(13) 0.0059(13)
C16D 0.0154(14) 0.0105(14) 0.0196(16) -0.0011(12) 0.0054(12) 0.0063(12)
O1W 0.0309(14) 0.0309(13) 0.0292(14) 0.0017(11) 0.0022(10) -0.0092(10)
O2W 0.0343(14) 0.0367(15) 0.0253(13) -0.0033(11) -0.0008(10) -0.0102(11)
O3W 0.0307(13) 0.0317(13) 0.0233(12) 0.0018(10) 0.0045(10) -0.0066(10)
O4W 0.0335(14) 0.0395(15) 0.0209(12) -0.0047(10) 0.0023(10) -0.0114(11)

loop_
_atom_type_symbol
_atom_type_description
_atom_type_scat_dispersion_real
_atom_type_scat_dispersion_imag
_atom_type_scat_source
C C 0.0033 0.0000 'International Tables Vol C Tables 4.2.6.8 and 6.1.1.4'
H H 0.0000 0.0000 'International Tables Vol C Tables 4.2.6.8 and 6.1.1.4'
N N 0.0061 0.0000 'International Tables Vol C Tables 4.2.6.8 and 6.1.1.4'
O O 0.0106 0.0000 'International Tables Vol C Tables 4.2.6.8 and 6.1.1.4'

loop_
_geom_angle_atom_site_label_1
_geom_angle_atom_site_label_2
_geom_angle_atom_site_label_3
_geom_angle
_geom_angle_site_symmetry_1
_geom_angle_site_symmetry_3
_geom_angle_publ_flag
C10A O3A C9A 105.8(3) . . ?
C12A O5A C13A 116.5(3) . . ?
C8A N1A C7A 123.6(3) . . ?
C8A N1A C14A 116.3(3) . . ?
C7A N1A C14A 120.1(3) . . ?
C10A N2A C11A 106.7(3) . . ?
C6A C1A C2A 118.2(4) . . ?
C6A C1A C9A 119.3(3) . . ?
C2A C1A C9A 122.5(3) . . ?
C3A C2A C1A 119.7(4) . . ?
C3A C2A H2AA 120.2 . . ?
C1A C2A H2AA 120.2 . . ?
C2A C3A C4A 120.9(4) . . ?
C2A C3A H3AA 119.5 . . ?
C4A C3A H3AA 119.5 . . ?
C5A C4A C3A 120.0(4) . . ?
C5A C4A H4AA 120.0 . . ?
C3A C4A H4AA 120.0 . . ?
C4A C5A C6A 119.3(4) . . ?
C4A C5A H5AA 120.3 . . ?
C6A C5A H5AA 120.3 . . ?
C1A C6A C5A 121.8(4) . . ?
C1A C6A C7A 121.2(3) . . ?
C5A C6A C7A 116.9(4) . . ?
O1A C7A N1A 120.7(4) . . ?
O1A C7A C6A 123.3(4) . . ?
N1A C7A C6A 116.0(3) . . ?
O2A C8A N1A 121.1(3) . . ?
O2A C8A C9A 120.6(3) . . ?
N1A C8A C9A 118.2(3) . . ?
O3A C9A C1A 111.0(3) . . ?
O3A C9A C8A 106.0(3) . . ?
C1A C9A C8A 113.7(3) . . ?
O3A C9A C11A 101.0(3) . . ?
C1A C9A C11A 114.4(3) . . ?
C8A C9A C11A 109.7(3) . . ?
N2A C10A O3A 118.7(3) . . ?
N2A C10A C15A 126.2(3) . . ?
O3A C10A C15A 115.1(3) . . ?
N2A C11A C16A 108.7(3) . . ?
N2A C11A C12A 112.2(3) . . ?
C16A C11A C12A 106.7(3) . . ?
N2A C11A C9A 102.1(3) . . ?
C16A C11A C9A 115.1(3) . . ?
C12A C11A C9A 112.0(3) . . ?
O4A C12A O5A 127.2(3) . . ?
O4A C12A C11A 120.2(3) . . ?
O5A C12A C11A 112.7(3) . . ?
O5A C13A H13A 109.5 . . ?
O5A C13A H13B 109.5 . . ?
H13A C13A H13B 109.5 . . ?
O5A C13A H13C 109.5 . . ?
H13A C13A H13C 109.5 . . ?
H13B C13A H13C 109.5 . . ?
N1A C14A H14A 109.5 . . ?
N1A C14A H14B 109.5 . . ?
H14A C14A H14B 109.5 . . ?
N1A C14A H14C 109.5 . . ?
H14A C14A H14C 109.5 . . ?
H14B C14A H14C 109.5 . . ?
C10A C15A H15A 109.5 . . ?
C10A C15A H15B 109.5 . . ?
H15A C15A H15B 109.5 . . ?
C10A C15A H15C 109.5 . . ?
H15A C15A H15C 109.5 . . ?
H15B C15A H15C 109.5 . . ?
C11A C16A H16A 109.5 . . ?
C11A C16A H16B 109.5 . . ?
H16A C16A H16B 109.5 . . ?
C11A C16A H16C 109.5 . . ?
H16A C16A H16C 109.5 . . ?
H16B C16A H16C 109.5 . . ?
C10B O3B C9B 106.4(3) . . ?
C12B O5B C13B 115.9(3) . . ?
C8B N1B C7B 123.8(3) . . ?
C8B N1B C14B 116.9(3) . . ?
C7B N1B C14B 118.3(3) . . ?
C10B N2B C11B 108.5(3) . . ?
C2B C1B C6B 121.5(3) . . ?
C2B C1B C9B 120.3(3) . . ?
C6B C1B C9B 117.9(3) . . ?
C1B C2B C3B 119.2(4) . . ?
C1B C2B H2BA 120.4 . . ?
C3B C2B H2BA 120.4 . . ?
C4B C3B C2B 119.8(4) . . ?
C4B C3B H3BA 120.1 . . ?
C2B C3B H3BA 120.1 . . ?
C3B C4B C5B 120.4(4) . . ?
C3B C4B H4BA 119.8 . . ?
C5B C4B H4BA 119.8 . . ?
C4B C5B C6B 120.4(4) . . ?
C4B C5B H5BA 119.8 . . ?
C6B C5B H5BA 119.8 . . ?
C5B C6B C1B 118.6(4) . . ?
C5B C6B C7B 119.0(4) . . ?
C1B C6B C7B 122.3(4) . . ?
O1B C7B N1B 119.9(4) . . ?
O1B C7B C6B 123.4(4) . . ?
N1B C7B C6B 116.5(3) . . ?
O2B C8B N1B 122.1(3) . . ?
O2B C8B C9B 118.7(3) . . ?
N1B C8B C9B 119.0(3) . . ?
O3B C9B C1B 109.9(3) . . ?
O3B C9B C8B 105.5(3) . . ?
C1B C9B C8B 113.0(3) . . ?
O3B C9B C11B 102.0(3) . . ?
C1B C9B C11B 117.0(3) . . ?
C8B C9B C11B 108.3(3) . . ?
N2B C10B O3B 117.0(3) . . ?
N2B C10B C16B 128.8(4) . . ?
O3B C10B C16B 114.1(3) . . ?
N2B C11B C12B 113.5(3) . . ?
N2B C11B C15B 108.7(3) . . ?
C12B C11B C15B 106.4(3) . . ?
N2B C11B C9B 103.3(3) . . ?
C12B C11B C9B 111.4(3) . . ?
C15B C11B C9B 113.7(3) . . ?
O4B C12B O5B 124.3(3) . . ?
O4B C12B C11B 122.9(3) . . ?
O5B C12B C11B 112.7(3) . . ?
O5B C13B H13D 109.5 . . ?
O5B C13B H13E 109.5 . . ?
H13D C13B H13E 109.5 . . ?
O5B C13B H13F 109.5 . . ?
H13D C13B H13F 109.5 . . ?
H13E C13B H13F 109.5 . . ?
N1B C14B H14D 109.5 . . ?
N1B C14B H14E 109.5 . . ?
H14D C14B H14E 109.5 . . ?
N1B C14B H14F 109.5 . . ?
H14D C14B H14F 109.5 . . ?
H14E C14B H14F 109.5 . . ?
C11B C15B H15D 109.5 . . ?
C11B C15B H15E 109.5 . . ?
H15D C15B H15E 109.5 . . ?
C11B C15B H15F 109.5 . . ?
H15D C15B H15F 109.5 . . ?
H15E C15B H15F 109.5 . . ?
C10B C16B H16D 109.5 . . ?
C10B C16B H16E 109.5 . . ?
H16D C16B H16E 109.5 . . ?
C10B C16B H16F 109.5 . . ?
H16D C16B H16F 109.5 . . ?
H16E C16B H16F 109.5 . . ?
C10C O3C C9C 107.4(3) . . ?
C12C O5C C13C 116.3(3) . . ?
C8C N1C C7C 123.6(3) . . ?
C8C N1C C14C 116.9(3) . . ?
C7C N1C C14C 118.9(3) . . ?
C10C N2C C11C 107.6(3) . . ?
C6C C1C C2C 118.0(3) . . ?
C6C C1C C9C 119.4(3) . . ?
C2C C1C C9C 122.4(3) . . ?
C3C C2C C1C 119.7(4) . . ?
C3C C2C H2CA 120.1 . . ?
C1C C2C H2CA 120.1 . . ?
C2C C3C C4C 121.7(4) . . ?
C2C C3C H3CA 119.1 . . ?
C4C C3C H3CA 119.1 . . ?
C5C C4C C3C 119.0(4) . . ?
C5C C4C H4CA 120.5 . . ?
C3C C4C H4CA 120.5 . . ?
C4C C5C C6C 119.5(4) . . ?
C4C C5C H5CA 120.3 . . ?
C6C C5C H5CA 120.3 . . ?
C1C C6C C5C 121.9(3) . . ?
C1C C6C C7C 121.2(3) . . ?
C5C C6C C7C 116.8(3) . . ?
O1C C7C N1C 121.0(4) . . ?
O1C C7C C6C 123.1(3) . . ?
N1C C7C C6C 115.8(3) . . ?
O2C C8C N1C 120.6(3) . . ?
O2C C8C C9C 120.1(3) . . ?
N1C C8C C9C 119.1(3) . . ?
O3C C9C C1C 110.7(3) . . ?
O3C C9C C8C 106.5(3) . . ?
C1C C9C C8C 114.3(3) . . ?
O3C C9C C11C 101.2(3) . . ?
C1C C9C C11C 113.8(3) . . ?
C8C C9C C11C 109.3(3) . . ?
N2C C10C O3C 117.9(3) . . ?
N2C C10C C15C 126.2(3) . . ?
O3C C10C C15C 115.9(3) . . ?
N2C C11C C16C 109.2(3) . . ?
N2C C11C C12C 112.4(3) . . ?
C16C C11C C12C 106.6(3) . . ?
N2C C11C C9C 102.4(3) . . ?
C16C C11C C9C 115.4(3) . . ?
C12C C11C C9C 110.9(3) . . ?
O4C C12C O5C 126.3(3) . . ?
O4C C12C C11C 120.3(3) . . ?
O5C C12C C11C 113.4(3) . . ?
O5C C13C H13G 109.5 . . ?
O5C C13C H13H 109.5 . . ?
H13G C13C H13H 109.5 . . ?
O5C C13C H13I 109.5 . . ?
H13G C13C H13I 109.5 . . ?
H13H C13C H13I 109.5 . . ?
N1C C14C H14G 109.5 . . ?
N1C C14C H14H 109.5 . . ?
H14G C14C H14H 109.5 . . ?
N1C C14C H14I 109.5 . . ?
H14G C14C H14I 109.5 . . ?
H14H C14C H14I 109.5 . . ?
C10C C15C H15G 109.5 . . ?
C10C C15C H15H 109.5 . . ?
H15G C15C H15H 109.5 . . ?
C10C C15C H15I 109.5 . . ?
H15G C15C H15I 109.5 . . ?
H15H C15C H15I 109.5 . . ?
C11C C16C H16G 109.5 . . ?
C11C C16C H16H 109.5 . . ?
H16G C16C H16H 109.5 . . ?
C11C C16C H16I 109.5 . . ?
H16G C16C H16I 109.5 . . ?
H16H C16C H16I 109.5 . . ?
C10D O3D C9D 105.5(3) . . ?
C12D O5D C13D 116.6(3) . . ?
C8D N1D C7D 124.1(3) . . ?
C8D N1D C14D 116.8(3) . . ?
C7D N1D C14D 119.1(3) . . ?
C10D N2D C11D 107.7(3) . . ?
C2D C1D C6D 121.6(4) . . ?
C2D C1D C9D 121.0(4) . . ?
C6D C1D C9D 117.1(3) . . ?
C1D C2D C3D 119.2(4) . . ?
C1D C2D H2DA 120.4 . . ?
C3D C2D H2DA 120.4 . . ?
C4D C3D C2D 120.2(4) . . ?
C4D C3D H3DA 119.9 . . ?
C2D C3D H3DA 119.9 . . ?
C3D C4D C5D 119.9(4) . . ?
C3D C4D H4DA 120.0 . . ?
C5D C4D H4DA 120.0 . . ?
C4D C5D C6D 120.7(4) . . ?
C4D C5D H5DA 119.7 . . ?
C6D C5D H5DA 119.7 . . ?
C5D C6D C1D 118.3(3) . . ?
C5D C6D C7D 119.1(3) . . ?
C1D C6D C7D 122.6(3) . . ?
O1D C7D N1D 120.8(4) . . ?
O1D C7D C6D 122.7(3) . . ?
N1D C7D C6D 116.3(3) . . ?
O2D C8D N1D 122.2(3) . . ?
O2D C8D C9D 119.7(3) . . ?
N1D C8D C9D 118.1(3) . . ?
O3D C9D C1D 111.2(3) . . ?
O3D C9D C8D 105.4(3) . . ?
C1D C9D C8D 112.2(3) . . ?
O3D C9D C11D 101.9(3) . . ?
C1D C9D C11D 115.9(3) . . ?
C8D C9D C11D 109.3(3) . . ?
N2D C10D O3D 117.1(3) . . ?
N2D C10D C15D 128.2(4) . . ?
O3D C10D C15D 114.7(3) . . ?
N2D C11D C12D 113.1(3) . . ?
N2D C11D C16D 108.8(3) . . ?
C12D C11D C16D 107.2(3) . . ?
N2D C11D C9D 102.6(3) . . ?
C12D C11D C9D 112.0(3) . . ?
C16D C11D C9D 113.3(3) . . ?
O4D C12D O5D 124.4(3) . . ?
O4D C12D C11D 122.9(3) . . ?
O5D C12D C11D 112.6(3) . . ?
O5D C13D H13J 109.5 . . ?
O5D C13D H13K 109.5 . . ?
H13J C13D H13K 109.5 . . ?
O5D C13D H13L 109.5 . . ?
H13J C13D H13L 109.5 . . ?
H13K C13D H13L 109.5 . . ?
N1D C14D H14J 109.5 . . ?
N1D C14D H14K 109.5 . . ?
H14J C14D H14K 109.5 . . ?
N1D C14D H14L 109.5 . . ?
H14J C14D H14L 109.5 . . ?
H14K C14D H14L 109.5 . . ?
C10D C15D H15J 109.5 . . ?
C10D C15D H15K 109.5 . . ?
H15J C15D H15K 109.5 . . ?
C10D C15D H15L 109.5 . . ?
H15J C15D H15L 109.5 . . ?
H15K C15D H15L 109.5 . . ?
C11D C16D H16J 109.5 . . ?
C11D C16D H16K 109.5 . . ?
H16J C16D H16K 109.5 . . ?
C11D C16D H16L 109.5 . . ?
H16J C16D H16L 109.5 . . ?
H16K C16D H16L 109.5 . . ?
H1W1 O1W H2W1 112.6 . . ?
H1W2 O2W H2W2 96.6 . . ?
H1W3 O3W H2W3 101.3 . . ?
H1W4 O4W H2W4 95.6 . . ?

loop_
_geom_bond_atom_site_label_1
_geom_bond_atom_site_label_2
_geom_bond_distance
_geom_bond_site_symmetry_2
_geom_bond_publ_flag
O1A C7A 1.212(5) . ?
O2A C8A 1.217(4) . ?
O3A C10A 1.361(4) . ?
O3A C9A 1.444(4) . ?
O4A C12A 1.204(4) . ?
O5A C12A 1.309(4) . ?
O5A C13A 1.455(4) . ?
N1A C8A 1.381(4) . ?
N1A C7A 1.409(5) . ?
N1A C14A 1.469(5) . ?
N2A C10A 1.270(5) . ?
N2A C11A 1.475(5) . ?
C1A C6A 1.387(5) . ?
C1A C2A 1.424(5) . ?
C1A C9A 1.484(5) . ?
C2A C3A 1.368(6) . ?
C2A H2AA 0.9300 . ?
C3A C4A 1.406(6) . ?
C3A H3AA 0.9300 . ?
C4A C5A 1.371(6) . ?
C4A H4AA 0.9300 . ?
C5A C6A 1.394(5) . ?
C5A H5AA 0.9300 . ?
C6A C7A 1.501(6) . ?
C8A C9A 1.525(5) . ?
C9A C11A 1.610(5) . ?
C10A C15A 1.494(5) . ?
C11A C16A 1.502(5) . ?
C11A C12A 1.542(5) . ?
C13A H13A 0.9600 . ?
C13A H13B 0.9600 . ?
C13A H13C 0.9600 . ?
C14A H14A 0.9600 . ?
C14A H14B 0.9600 . ?
C14A H14C 0.9600 . ?
C15A H15A 0.9600 . ?
C15A H15B 0.9600 . ?
C15A H15C 0.9600 . ?
C16A H16A 0.9600 . ?
C16A H16B 0.9600 . ?
C16A H16C 0.9600 . ?
O1B C7B 1.216(5) . ?
O2B C8B 1.212(4) . ?
O3B C10B 1.392(4) . ?
O3B C9B 1.439(4) . ?
O4B C12B 1.221(4) . ?
O5B C12B 1.331(4) . ?
O5B C13B 1.463(4) . ?
N1B C8B 1.364(5) . ?
N1B C7B 1.400(5) . ?
N1B C14B 1.464(5) . ?
N2B C10B 1.257(5) . ?
N2B C11B 1.461(5) . ?
C1B C2B 1.374(5) . ?
C1B C6B 1.403(5) . ?
C1B C9B 1.518(5) . ?
C2B C3B 1.419(5) . ?
C2B H2BA 0.9300 . ?
C3B C4B 1.383(7) . ?
C3B H3BA 0.9300 . ?
C4B C5B 1.394(6) . ?
C4B H4BA 0.9300 . ?
C5B C6B 1.397(5) . ?
C5B H5BA 0.9300 . ?
C6B C7B 1.465(6) . ?
C8B C9B 1.558(5) . ?
C9B C11B 1.592(5) . ?
C10B C16B 1.467(5) . ?
C11B C12B 1.508(5) . ?
C11B C15B 1.559(5) . ?
C13B H13D 0.9600 . ?
C13B H13E 0.9600 . ?
C13B H13F 0.9600 . ?
C14B H14D 0.9600 . ?
C14B H14E 0.9600 . ?
C14B H14F 0.9600 . ?
C15B H15D 0.9600 . ?
C15B H15E 0.9600 . ?
C15B H15F 0.9600 . ?
C16B H16D 0.9600 . ?
C16B H16E 0.9600 . ?
C16B H16F 0.9600 . ?
O1C C7C 1.213(5) . ?
O2C C8C 1.220(4) . ?
O3C C10C 1.357(4) . ?
O3C C9C 1.444(4) . ?
O4C C12C 1.211(4) . ?
O5C C12C 1.310(4) . ?
O5C C13C 1.453(5) . ?
N1C C8C 1.375(4) . ?
N1C C7C 1.405(5) . ?
N1C C14C 1.469(5) . ?
N2C C10C 1.280(5) . ?
N2C C11C 1.470(5) . ?
C1C C6C 1.380(5) . ?
C1C C2C 1.420(5) . ?
C1C C9C 1.486(5) . ?
C2C C3C 1.365(5) . ?
C2C H2CA 0.9300 . ?
C3C C4C 1.400(6) . ?
C3C H3CA 0.9300 . ?
C4C C5C 1.379(6) . ?
C4C H4CA 0.9300 . ?
C5C C6C 1.397(5) . ?
C5C H5CA 0.9300 . ?
C6C C7C 1.502(5) . ?
C8C C9C 1.523(5) . ?
C9C C11C 1.618(5) . ?
C10C C15C 1.489(5) . ?
C11C C16C 1.500(5) . ?
C11C C12C 1.536(5) . ?
C13C H13G 0.9600 . ?
C13C H13H 0.9600 . ?
C13C H13I 0.9600 . ?
C14C H14G 0.9600 . ?
C14C H14H 0.9600 . ?
C14C H14I 0.9600 . ?
C15C H15G 0.9600 . ?
C15C H15H 0.9600 . ?
C15C H15I 0.9600 . ?
C16C H16G 0.9600 . ?
C16C H16H 0.9600 . ?
C16C H16I 0.9600 . ?
O1D C7D 1.222(5) . ?
O2D C8D 1.214(4) . ?
O3D C10D 1.393(5) . ?
O3D C9D 1.431(4) . ?
O4D C12D 1.209(5) . ?
O5D C12D 1.325(4) . ?
O5D C13D 1.454(4) . ?
N1D C8D 1.371(5) . ?
N1D C7D 1.397(5) . ?
N1D C14D 1.472(5) . ?
N2D C10D 1.261(5) . ?
N2D C11D 1.463(5) . ?
C1D C2D 1.369(5) . ?
C1D C6D 1.406(5) . ?
C1D C9D 1.515(5) . ?
C2D C3D 1.414(5) . ?
C2D H2DA 0.9300 . ?
C3D C4D 1.382(7) . ?
C3D H3DA 0.9300 . ?
C4D C5D 1.393(6) . ?
C4D H4DA 0.9300 . ?
C5D C6D 1.399(5) . ?
C5D H5DA 0.9300 . ?
C6D C7D 1.472(5) . ?
C8D C9D 1.549(5) . ?
C9D C11D 1.588(5) . ?
C10D C15D 1.473(5) . ?
C11D C12D 1.520(5) . ?
C11D C16D 1.553(5) . ?
C13D H13J 0.9600 . ?
C13D H13K 0.9600 . ?
C13D H13L 0.9600 . ?
C14D H14J 0.9600 . ?
C14D H14K 0.9600 . ?
C14D H14L 0.9600 . ?
C15D H15J 0.9600 . ?
C15D H15K 0.9600 . ?
C15D H15L 0.9600 . ?
C16D H16J 0.9600 . ?
C16D H16K 0.9600 . ?
C16D H16L 0.9600 . ?
O1W H1W1 0.9349 . ?
O1W H2W1 0.8575 . ?
O2W H1W2 0.7749 . ?
O2W H2W2 0.8795 . ?
O3W H1W3 0.9265 . ?
O3W H2W3 0.9466 . ?
O4W H1W4 0.9359 . ?
O4W H2W4 0.8391 . ?

loop_
_geom_torsion_atom_site_label_1
_geom_torsion_atom_site_label_2
_geom_torsion_atom_site_label_3
_geom_torsion_atom_site_label_4
_geom_torsion
_geom_torsion_site_symmetry_1
_geom_torsion_site_symmetry_2
_geom_torsion_site_symmetry_3
_geom_torsion_site_symmetry_4
_geom_torsion_publ_flag
C6A C1A C2A C3A 2.4(6) . . . . ?
C9A C1A C2A C3A -175.4(4) . . . . ?
C1A C2A C3A C4A 0.2(6) . . . . ?
C2A C3A C4A C5A -3.6(6) . . . . ?
C3A C4A C5A C6A 4.3(6) . . . . ?
C2A C1A C6A C5A -1.7(5) . . . . ?
C9A C1A C6A C5A 176.2(3) . . . . ?
C2A C1A C6A C7A 175.0(4) . . . . ?
C9A C1A C6A C7A -7.1(5) . . . . ?
C4A C5A C6A C1A -1.6(6) . . . . ?
C4A C5A C6A C7A -178.5(4) . . . . ?
C8A N1A C7A O1A -169.9(4) . . . . ?
C14A N1A C7A O1A 9.1(6) . . . . ?
C8A N1A C7A C6A 11.5(5) . . . . ?
C14A N1A C7A C6A -169.6(3) . . . . ?
C1A C6A C7A O1A 168.1(4) . . . . ?
C5A C6A C7A O1A -15.1(6) . . . . ?
C1A C6A C7A N1A -13.3(5) . . . . ?
C5A C6A C7A N1A 163.5(3) . . . . ?
C7A N1A C8A O2A -173.4(4) . . . . ?
C14A N1A C8A O2A 7.6(5) . . . . ?
C7A N1A C8A C9A 10.1(5) . . . . ?
C14A N1A C8A C9A -168.8(3) . . . . ?
C10A O3A C9A C1A 143.4(3) . . . . ?
C10A O3A C9A C8A -92.6(3) . . . . ?
C10A O3A C9A C11A 21.8(3) . . . . ?
C6A C1A C9A O3A 147.0(3) . . . . ?
C2A C1A C9A O3A -35.1(5) . . . . ?
C6A C1A C9A C8A 27.6(5) . . . . ?
C2A C1A C9A C8A -154.5(4) . . . . ?
C6A C1A C9A C11A -99.5(4) . . . . ?
C2A C1A C9A C11A 78.3(4) . . . . ?
O2A C8A C9A O3A 31.9(4) . . . . ?
N1A C8A C9A O3A -151.6(3) . . . . ?
O2A C8A C9A C1A 154.1(3) . . . . ?
N1A C8A C9A C1A -29.4(4) . . . . ?
O2A C8A C9A C11A -76.4(4) . . . . ?
N1A C8A C9A C11A 100.1(3) . . . . ?
C11A N2A C10A O3A -1.7(4) . . . . ?
C11A N2A C10A C15A 179.6(3) . . . . ?
C9A O3A C10A N2A -14.6(4) . . . . ?
C9A O3A C10A C15A 164.2(3) . . . . ?
C10A N2A C11A C16A -106.7(3) . . . . ?
C10A N2A C11A C12A 135.4(3) . . . . ?
C10A N2A C11A C9A 15.3(4) . . . . ?
O3A C9A C11A N2A -22.5(3) . . . . ?
C1A C9A C11A N2A -141.7(3) . . . . ?
C8A C9A C11A N2A 89.1(3) . . . . ?
O3A C9A C11A C16A 95.0(3) . . . . ?
C1A C9A C11A C16A -24.2(4) . . . . ?
C8A C9A C11A C16A -153.4(3) . . . . ?
O3A C9A C11A C12A -142.8(3) . . . . ?
C1A C9A C11A C12A 98.0(3) . . . . ?
C8A C9A C11A C12A -31.2(4) . . . . ?
C13A O5A C12A O4A -1.0(6) . . . . ?
C13A O5A C12A C11A 178.1(3) . . . . ?
N2A C11A C12A O4A -174.5(3) . . . . ?
C16A C11A C12A O4A 66.5(5) . . . . ?
C9A C11A C12A O4A -60.3(5) . . . . ?
N2A C11A C12A O5A 6.3(5) . . . . ?
C16A C11A C12A O5A -112.7(4) . . . . ?
C9A C11A C12A O5A 120.5(3) . . . . ?
C6B C1B C2B C3B -2.8(6) . . . . ?
C9B C1B C2B C3B 171.3(4) . . . . ?
C1B C2B C3B C4B 1.8(6) . . . . ?
C2B C3B C4B C5B -0.7(6) . . . . ?
C3B C4B C5B C6B 0.5(6) . . . . ?
C4B C5B C6B C1B -1.4(6) . . . . ?
C4B C5B C6B C7B 177.4(4) . . . . ?
C2B C1B C6B C5B 2.6(6) . . . . ?
C9B C1B C6B C5B -171.6(3) . . . . ?
C2B C1B C6B C7B -176.1(4) . . . . ?
C9B C1B C6B C7B 9.7(6) . . . . ?
C8B N1B C7B O1B 163.9(4) . . . . ?
C14B N1B C7B O1B -4.8(5) . . . . ?
C8B N1B C7B C6B -21.4(5) . . . . ?
C14B N1B C7B C6B 169.9(3) . . . . ?
C5B C6B C7B O1B 10.2(6) . . . . ?
C1B C6B C7B O1B -171.0(4) . . . . ?
C5B C6B C7B N1B -164.3(3) . . . . ?
C1B C6B C7B N1B 14.5(5) . . . . ?
C7B N1B C8B O2B -173.1(4) . . . . ?
C14B N1B C8B O2B -4.2(5) . . . . ?
C7B N1B C8B C9B 3.5(5) . . . . ?
C14B N1B C8B C9B 172.3(3) . . . . ?
C10B O3B C9B C1B -140.2(3) . . . . ?
C10B O3B C9B C8B 97.7(3) . . . . ?
C10B O3B C9B C11B -15.4(3) . . . . ?
C2B C1B C9B O3B 42.3(5) . . . . ?
C6B C1B C9B O3B -143.4(3) . . . . ?
C2B C1B C9B C8B 159.9(4) . . . . ?
C6B C1B C9B C8B -25.9(5) . . . . ?
C2B C1B C9B C11B -73.4(5) . . . . ?
C6B C1B C9B C11B 100.9(4) . . . . ?
O2B C8B C9B O3B -43.1(4) . . . . ?
N1B C8B C9B O3B 140.3(3) . . . . ?
O2B C8B C9B C1B -163.2(3) . . . . ?
N1B C8B C9B C1B 20.1(5) . . . . ?
O2B C8B C9B C11B 65.5(4) . . . . ?
N1B C8B C9B C11B -111.1(4) . . . . ?
C11B N2B C10B O3B 0.7(4) . . . . ?
C11B N2B C10B C16B -177.8(4) . . . . ?
C9B O3B C10B N2B 10.6(4) . . . . ?
C9B O3B C10B C16B -170.8(3) . . . . ?
C10B N2B C11B C12B -131.2(3) . . . . ?
C10B N2B C11B C15B 110.6(3) . . . . ?
C10B N2B C11B C9B -10.4(4) . . . . ?
O3B C9B C11B N2B 15.7(3) . . . . ?
C1B C9B C11B N2B 135.6(3) . . . . ?
C8B C9B C11B N2B -95.3(3) . . . . ?
O3B C9B C11B C12B 137.8(3) . . . . ?
C1B C9B C11B C12B -102.2(4) . . . . ?
C8B C9B C11B C12B 26.9(4) . . . . ?
O3B C9B C11B C15B -102.0(3) . . . . ?
C1B C9B C11B C15B 18.0(4) . . . . ?
C8B C9B C11B C15B 147.1(3) . . . . ?
C13B O5B C12B O4B 0.8(5) . . . . ?
C13B O5B C12B C11B -176.4(3) . . . . ?
N2B C11B C12B O4B 167.7(3) . . . . ?
C15B C11B C12B O4B -72.8(4) . . . . ?
C9B C11B C12B O4B 51.6(5) . . . . ?
N2B C11B C12B O5B -15.1(5) . . . . ?
C15B C11B C12B O5B 104.4(3) . . . . ?
C9B C11B C12B O5B -131.2(3) . . . . ?
C6C C1C C2C C3C 3.0(6) . . . . ?
C9C C1C C2C C3C -172.7(4) . . . . ?
C1C C2C C3C C4C 0.0(6) . . . . ?
C2C C3C C4C C5C -3.4(6) . . . . ?
C3C C4C C5C C6C 3.8(6) . . . . ?
C2C C1C C6C C5C -2.6(5) . . . . ?
C9C C1C C6C C5C 173.3(3) . . . . ?
C2C C1C C6C C7C 174.8(3) . . . . ?
C9C C1C C6C C7C -9.4(5) . . . . ?
C4C C5C C6C C1C -0.8(6) . . . . ?
C4C C5C C6C C7C -178.3(4) . . . . ?
C8C N1C C7C O1C -163.5(4) . . . . ?
C14C N1C C7C O1C 6.8(5) . . . . ?
C8C N1C C7C C6C 18.9(5) . . . . ?
C14C N1C C7C C6C -170.9(3) . . . . ?
C1C C6C C7C O1C 169.3(4) . . . . ?
C5C C6C C7C O1C -13.3(5) . . . . ?
C1C C6C C7C N1C -13.2(5) . . . . ?
C5C C6C C7C N1C 164.3(3) . . . . ?
C7C N1C C8C O2C 173.1(4) . . . . ?
C14C N1C C8C O2C 2.7(5) . . . . ?
C7C N1C C8C C9C -1.9(6) . . . . ?
C14C N1C C8C C9C -172.3(3) . . . . ?
C10C O3C C9C C1C 137.5(3) . . . . ?
C10C O3C C9C C8C -97.7(3) . . . . ?
C10C O3C C9C C11C 16.5(3) . . . . ?
C6C C1C C9C O3C 145.8(3) . . . . ?
C2C C1C C9C O3C -38.5(5) . . . . ?
C6C C1C C9C C8C 25.6(5) . . . . ?
C2C C1C C9C C8C -158.8(4) . . . . ?
C6C C1C C9C C11C -100.9(4) . . . . ?
C2C C1C C9C C11C 74.7(4) . . . . ?
O2C C8C C9C O3C 41.9(4) . . . . ?
N1C C8C C9C O3C -143.0(3) . . . . ?
O2C C8C C9C C1C 164.5(3) . . . . ?
N1C C8C C9C C1C -20.4(5) . . . . ?
O2C C8C C9C C11C -66.6(4) . . . . ?
N1C C8C C9C C11C 108.4(4) . . . . ?
C11C N2C C10C O3C -3.4(4) . . . . ?
C11C N2C C10C C15C 177.7(3) . . . . ?
C9C O3C C10C N2C -9.7(4) . . . . ?
C9C O3C C10C C15C 169.3(3) . . . . ?
C10C N2C C11C C16C -109.5(3) . . . . ?
C10C N2C C11C C12C 132.4(3) . . . . ?
C10C N2C C11C C9C 13.3(4) . . . . ?
O3C C9C C11C N2C -17.8(3) . . . . ?
C1C C9C C11C N2C -136.7(3) . . . . ?
C8C C9C C11C N2C 94.2(3) . . . . ?
O3C C9C C11C C16C 100.6(3) . . . . ?
C1C C9C C11C C16C -18.2(4) . . . . ?
C8C C9C C11C C16C -147.3(3) . . . . ?
O3C C9C C11C C12C -138.0(3) . . . . ?
C1C C9C C11C C12C 103.2(3) . . . . ?
C8C C9C C11C C12C -25.9(4) . . . . ?
C13C O5C C12C O4C -3.3(6) . . . . ?
C13C O5C C12C C11C 175.1(3) . . . . ?
N2C C11C C12C O4C -170.4(3) . . . . ?
C16C C11C C12C O4C 70.0(4) . . . . ?
C9C C11C C12C O4C -56.4(5) . . . . ?
N2C C11C C12C O5C 11.1(5) . . . . ?
C16C C11C C12C O5C -108.5(4) . . . . ?
C9C C11C C12C O5C 125.1(3) . . . . ?
C6D C1D C2D C3D 2.3(6) . . . . ?
C9D C1D C2D C3D -171.7(4) . . . . ?
C1D C2D C3D C4D -1.9(6) . . . . ?
C2D C3D C4D C5D 1.1(6) . . . . ?
C3D C4D C5D C6D -0.7(6) . . . . ?
C4D C5D C6D C1D 1.1(6) . . . . ?
C4D C5D C6D C7D -177.3(4) . . . . ?
C2D C1D C6D C5D -1.9(6) . . . . ?
C9D C1D C6D C5D 172.4(3) . . . . ?
C2D C1D C6D C7D 176.4(4) . . . . ?
C9D C1D C6D C7D -9.3(5) . . . . ?
C8D N1D C7D O1D -172.2(3) . . . . ?
C14D N1D C7D O1D 6.5(5) . . . . ?
C8D N1D C7D C6D 13.5(5) . . . . ?
C14D N1D C7D C6D -167.8(3) . . . . ?
C5D C6D C7D O1D -9.8(5) . . . . ?
C1D C6D C7D O1D 171.8(4) . . . . ?
C5D C6D C7D N1D 164.3(3) . . . . ?
C1D C6D C7D N1D -14.0(5) . . . . ?
C7D N1D C8D O2D -173.4(4) . . . . ?
C14D N1D C8D O2D 7.8(5) . . . . ?
C7D N1D C8D C9D 10.0(5) . . . . ?
C14D N1D C8D C9D -168.8(3) . . . . ?
C10D O3D C9D C1D 145.2(3) . . . . ?
C10D O3D C9D C8D -93.0(3) . . . . ?
C10D O3D C9D C11D 21.0(3) . . . . ?
C2D C1D C9D O3D -37.1(5) . . . . ?
C6D C1D C9D O3D 148.6(3) . . . . ?
C2D C1D C9D C8D -154.9(4) . . . . ?
C6D C1D C9D C8D 30.8(5) . . . . ?
C2D C1D C9D C11D 78.6(5) . . . . ?
C6D C1D C9D C11D -95.7(4) . . . . ?
O2D C8D C9D O3D 30.3(4) . . . . ?
N1D C8D C9D O3D -153.0(3) . . . . ?
O2D C8D C9D C1D 151.5(3) . . . . ?
N1D C8D C9D C1D -31.8(5) . . . . ?
O2D C8D C9D C11D -78.5(4) . . . . ?
N1D C8D C9D C11D 98.2(4) . . . . ?
C11D N2D C10D O3D -1.7(4) . . . . ?
C11D N2D C10D C15D 177.6(4) . . . . ?
C9D O3D C10D N2D -13.9(4) . . . . ?
C9D O3D C10D C15D 166.7(3) . . . . ?
C10D N2D C11D C12D 135.6(3) . . . . ?
C10D N2D C11D C16D -105.4(4) . . . . ?
C10D N2D C11D C9D 14.8(4) . . . . ?
O3D C9D C11D N2D -21.9(3) . . . . ?
C1D C9D C11D N2D -142.8(3) . . . . ?
C8D C9D C11D N2D 89.3(3) . . . . ?
O3D C9D C11D C12D -143.5(3) . . . . ?
C1D C9D C11D C12D 95.6(4) . . . . ?
C8D C9D C11D C12D -32.3(4) . . . . ?
O3D C9D C11D C16D 95.1(3) . . . . ?
C1D C9D C11D C16D -25.7(4) . . . . ?
C8D C9D C11D C16D -153.7(3) . . . . ?
C13D O5D C12D O4D 1.2(6) . . . . ?
C13D O5D C12D C11D 179.0(3) . . . . ?
N2D C11D C12D O4D -178.8(4) . . . . ?
C16D C11D C12D O4D 61.3(5) . . . . ?
C9D C11D C12D O4D -63.5(5) . . . . ?
N2D C11D C12D O5D 3.3(5) . . . . ?
C16D C11D C12D O5D -116.5(4) . . . . ?
C9D C11D C12D O5D 118.6(3) . . . . ?
